data_2211048
loop_
_publ_author_name
'Xian-Shu Fu'
'Miao-Jun Zhou'
'Jun-Wei Sun'
'Dan-Dan Xiao'

_publ_section_title
;
 2-(2,6-Dimethyl-4<i>H</i>-pyran-4-ylidene)malononitrile
;
_journal_coeditor_code HK2119
_journal_issue 11
_journal_name_full 'Acta Crystallographica Section E'
_journal_page_first o4917
_journal_page_last o4918
_journal_paper_doi 10.1107/S1600536806037998
_journal_volume 62
_journal_year 2006
_chemical_formula_iupac 'C10 H8 N2 O'
_chemical_formula_moiety 'C10 H8 N2 O'
_chemical_formula_sum 'C10 H8 N2 O'
_chemical_formula_weight 172.18
_chemical_melting_point 471
_chemical_name_systematic
;
2-(2,6-Dimethyl-4H-pyran-4-ylidene)malononitrile
;
_space_group_IT_number 2
_symmetry_cell_setting triclinic
_symmetry_space_group_name_Hall '-P 1'
_symmetry_space_group_name_H-M 'P -1'
_atom_sites_solution_hydrogens geom
_atom_sites_solution_primary direct
_atom_sites_solution_secondary difmap
_cell_angle_alpha 72.996(8)
_cell_angle_beta 74.362(8)
_cell_angle_gamma 68.159(7)
_cell_formula_units_Z 2
_cell_length_a 7.2490(10)
_cell_length_b 7.8710(10)
_cell_length_c 9.0350(15)
_cell_measurement_reflns_used 659
_cell_measurement_temperature 294(2)
_cell_measurement_theta_max 24.86
_cell_measurement_theta_min 2.85
_cell_volume 450.02(12)
_computing_cell_refinement SMART
_computing_data_collection 'SMART (Bruker, 1997)'
_computing_data_reduction 'SAINT (Bruker, 1997)'
_computing_molecular_graphics 'SHELXTL (Bruker, 1997)'
_computing_publication_material SHELXTL
_computing_structure_refinement 'SHELXL97 (Sheldrick, 1997)'
_computing_structure_solution 'SHELXS97 (Sheldrick, 1997)'
_diffrn_ambient_temperature 294(2)
_diffrn_measured_fraction_theta_full 0.981
_diffrn_measured_fraction_theta_max 0.968
_diffrn_measurement_device_type 'Bruker SMART CCD area-detector'
_diffrn_measurement_method '\f and \w'
_diffrn_radiation_monochromator graphite
_diffrn_radiation_source 'fine-focus sealed tube'
_diffrn_radiation_type 'Mo K\a'
_diffrn_radiation_wavelength 0.71073
_diffrn_reflns_av_R_equivalents 0.0620
_diffrn_reflns_av_sigmaI/netI 0.0519
_diffrn_reflns_limit_h_max 9
_diffrn_reflns_limit_h_min -6
_diffrn_reflns_limit_k_max 9
_diffrn_reflns_limit_k_min -9
_diffrn_reflns_limit_l_max 10
_diffrn_reflns_limit_l_min -11
_diffrn_reflns_number 4494
_diffrn_reflns_theta_full 25.00
_diffrn_reflns_theta_max 26.46
_diffrn_reflns_theta_min 2.40
_exptl_absorpt_coefficient_mu 0.085
_exptl_absorpt_correction_type none
_exptl_crystal_colour colourless
_exptl_crystal_density_diffrn 1.271
_exptl_crystal_density_method 'not measured'
_exptl_crystal_description block
_exptl_crystal_F_000 180
_exptl_crystal_size_max 0.30
_exptl_crystal_size_mid 0.22
_exptl_crystal_size_min 0.12
_refine_diff_density_max 0.210
_refine_diff_density_min -0.212
_refine_ls_extinction_coef 0.14(2)
_refine_ls_extinction_expression Fc^*^=kFc[1+0.001xFc^2^\l^3^/sin(2\q)]^-1/4^
_refine_ls_extinction_method 'SHELXL97 (Sheldrick, 1997)'
_refine_ls_goodness_of_fit_ref 1.067
_refine_ls_hydrogen_treatment constr
_refine_ls_matrix_type full
_refine_ls_number_parameters 122
_refine_ls_number_reflns 2497
_refine_ls_number_restraints 0
_refine_ls_restrained_S_all 1.067
_refine_ls_R_factor_all 0.1006
_refine_ls_R_factor_gt 0.0572
_refine_ls_shift/su_max 0.004
_refine_ls_shift/su_mean 0.001
_refine_ls_structure_factor_coef Fsqd
_refine_ls_weighting_details 'calc w = 1/[\s^2^(Fo^2^)+(0.1026P)^2^+0.0324P] where P=(Fo^2^+2Fc^2^)/3'
_refine_ls_weighting_scheme calc
_refine_ls_wR_factor_gt 0.1585
_refine_ls_wR_factor_ref 0.1928
_reflns_number_gt 1525
_reflns_number_total 2497
_reflns_threshold_expression I>2\s(I)
_cod_data_source_file hk2119.cif
_cod_data_source_block I
_cod_depositor_comments
;
The following automatic conversions were performed:
'_symmetry_cell_setting' value 'Triclinic' changed to 'triclinic'
according to '/home/saulius/struct/CIF-dictionaries/cif_core.dic'
dictionary named 'cif_core.dic' version 2.4.1 from 2010-06-29.

Automatic conversion script
Id: cif_fix_enum 1527 2010-12-29 10:47:43Z saulius 

The following automatic conversions were performed:

'_symmetry_cell_setting' value 'Triclinic' changed to 'triclinic'
according to /home/saulius/struct/CIF-dictionaries/cif_core.dic
dictionary named 'cif_core.dic' version 2.4.1 from 2010-06-29.

Automatic conversion script
Id: cif_fix_values 1715 2011-07-08 13:25:40Z adriana 
;
_cod_original_cell_volume 450.02(11)
_cod_database_code 2211048
_cod_database_fobs_code 2211048

loop_
_symmetry_equiv_pos_as_xyz
'x, y, z'
'-x, -y, -z'

loop_
_atom_site_type_symbol
_atom_site_label
_atom_site_fract_x
_atom_site_fract_y
_atom_site_fract_z
_atom_site_U_iso_or_equiv
_atom_site_adp_type
_atom_site_calc_flag
_atom_site_refinement_flags
_atom_site_occupancy
O O1 0.3105(3) 0.9518(2) 0.21788(17) 0.0518(6) Uani d . 1
N N1 0.2270(5) 0.7865(4) 0.9104(3) 0.0873(10) Uani d . 1
N N2 0.1428(4) 1.3879(4) 0.6945(3) 0.0711(8) Uani d . 1
C C1 0.3648(5) 0.6282(4) 0.3026(3) 0.0634(8) Uani d . 1
H H1A 0.2814 0.6431 0.2302 0.095 Uiso calc R 1
H H1B 0.3408 0.5353 0.3951 0.095 Uiso calc R 1
H H1C 0.5044 0.5889 0.2536 0.095 Uiso calc R 1
C C2 0.3152(4) 0.8083(4) 0.3469(3) 0.0474(7) Uani d . 1
C C3 0.2786(4) 0.8381(4) 0.4925(3) 0.0459(7) Uani d . 1
H H3 0.2805 0.7380 0.5785 0.055 Uiso calc R 1
C C4 0.2373(3) 1.0188(3) 0.5175(3) 0.0413(6) Uani d . 1
C C5 0.2051(4) 1.0550(4) 0.6664(3) 0.0475(7) Uani d . 1
C C6 0.2159(5) 0.9074(4) 0.8029(3) 0.0600(8) Uani d . 1
C C7 0.1707(4) 1.2369(4) 0.6845(3) 0.0532(7) Uani d . 1
C C8 0.2243(4) 1.1663(4) 0.3797(3) 0.0465(7) Uani d . 1
H H8 0.1898 1.2894 0.3891 0.056 Uiso calc R 1
C C9 0.2614(4) 1.1290(4) 0.2370(3) 0.0474(7) Uani d . 1
C C10 0.2532(5) 1.2673(4) 0.0846(3) 0.0669(9) Uani d . 1
H H10A 0.1496 1.2668 0.0374 0.100 Uiso calc R 1
H H10B 0.3813 1.2344 0.0155 0.100 Uiso calc R 1
H H10C 0.2235 1.3900 0.1022 0.100 Uiso calc R 1

loop_
_atom_site_aniso_label
_atom_site_aniso_U_11
_atom_site_aniso_U_22
_atom_site_aniso_U_33
_atom_site_aniso_U_12
_atom_site_aniso_U_13
_atom_site_aniso_U_23
O1 0.0642(13) 0.0477(11) 0.0428(10) -0.0225(10) -0.0077(9) -0.0040(8)
N1 0.114(3) 0.091(2) 0.0583(16) -0.0443(19) -0.0314(16) 0.0126(15)
N2 0.086(2) 0.0619(17) 0.0655(16) -0.0188(16) -0.0159(14) -0.0173(13)
C1 0.072(2) 0.0543(18) 0.0690(18) -0.0273(16) -0.0144(16) -0.0095(14)
C2 0.0430(16) 0.0440(16) 0.0538(16) -0.0185(13) -0.0091(13) -0.0020(13)
C3 0.0417(16) 0.0448(15) 0.0465(14) -0.0170(13) -0.0090(12) 0.0024(12)
C4 0.0299(14) 0.0475(16) 0.0432(14) -0.0136(12) -0.0078(11) -0.0022(11)
C5 0.0443(16) 0.0518(17) 0.0432(14) -0.0151(14) -0.0094(12) -0.0043(12)
C6 0.064(2) 0.074(2) 0.0437(15) -0.0272(17) -0.0169(15) -0.0019(15)
C7 0.0499(18) 0.067(2) 0.0399(15) -0.0200(16) -0.0083(13) -0.0055(14)
C8 0.0457(16) 0.0443(15) 0.0450(15) -0.0142(13) -0.0082(12) -0.0035(12)
C9 0.0442(16) 0.0461(16) 0.0488(15) -0.0183(13) -0.0075(12) -0.0013(12)
C10 0.089(2) 0.0611(19) 0.0425(15) -0.0287(18) -0.0111(15) 0.0053(13)

loop_
_atom_type_symbol
_atom_type_description
_atom_type_scat_dispersion_real
_atom_type_scat_dispersion_imag
_atom_type_scat_source
C C 0.0033 0.0016 ' International Tables Vol. C, Tables 4.2.6.8 and 6.1.1.4'
H H 0.0000 0.0000 ' International Tables Vol. C, Tables 4.2.6.8 and 6.1.1.4'
N N 0.0061 0.0033 ' International Tables Vol. C, Tables 4.2.6.8 and 6.1.1.4'
O O 0.0106 0.0060 ' International Tables Vol. C, Tables 4.2.6.8 and 6.1.1.4'

loop_
_geom_angle_atom_site_label_1
_geom_angle_atom_site_label_2
_geom_angle_atom_site_label_3
_geom_angle
_geom_angle_publ_flag
C9 O1 C2 119.5(2) y
C2 C1 H1A 109.5 ?
C2 C1 H1B 109.5 ?
H1A C1 H1B 109.5 ?
C2 C1 H1C 109.5 ?
H1A C1 H1C 109.5 ?
H1B C1 H1C 109.5 ?
C3 C2 O1 121.2(2) y
C3 C2 C1 127.3(2) ?
O1 C2 C1 111.5(2) y
C2 C3 C4 121.3(2) ?
C2 C3 H3 119.4 ?
C4 C3 H3 119.4 ?
C5 C4 C3 123.2(2) ?
C5 C4 C8 121.3(2) ?
C3 C4 C8 115.6(2) ?
C4 C5 C7 120.9(2) ?
C4 C5 C6 120.7(2) ?
C7 C5 C6 118.3(2) ?
N1 C6 C5 178.6(4) y
N2 C7 C5 177.9(3) y
C9 C8 C4 120.7(2) ?
C9 C8 H8 119.7 ?
C4 C8 H8 119.7 ?
C8 C9 O1 121.7(2) ?
C8 C9 C10 126.5(3) ?
O1 C9 C10 111.8(2) ?
C9 C10 H10A 109.5 ?
C9 C10 H10B 109.5 ?
H10A C10 H10B 109.5 ?
C9 C10 H10C 109.5 ?
H10A C10 H10C 109.5 ?
H10B C10 H10C 109.5 ?

loop_
_geom_bond_atom_site_label_1
_geom_bond_atom_site_label_2
_geom_bond_distance
_geom_bond_publ_flag
O1 C9 1.356(3) y
O1 C2 1.363(3) y
N1 C6 1.140(3) y
N2 C7 1.156(3) y
C1 C2 1.474(4) ?
C1 H1A 0.9600 ?
C1 H1B 0.9600 ?
C1 H1C 0.9600 ?
C2 C3 1.342(3) ?
C3 C4 1.414(3) ?
C3 H3 0.9300 ?
C4 C5 1.397(3) ?
C4 C8 1.430(3) ?
C5 C7 1.410(4) ?
C5 C6 1.422(4) ?
C8 C9 1.340(3) ?
C8 H8 0.9300 ?
C9 C10 1.485(3) ?
C10 H10A 0.9600 ?
C10 H10B 0.9600 ?
C10 H10C 0.9600 ?

loop_
_geom_torsion_atom_site_label_1
_geom_torsion_atom_site_label_2
_geom_torsion_atom_site_label_3
_geom_torsion_atom_site_label_4
_geom_torsion
C9 O1 C2 C3 -2.2(4)
C9 O1 C2 C1 178.1(2)
O1 C2 C3 C4 -1.1(4)
C1 C2 C3 C4 178.5(3)
C2 C3 C4 C5 -177.8(2)
C2 C3 C4 C8 4.0(4)
C3 C4 C5 C7 178.0(2)
C8 C4 C5 C7 -3.9(4)
C3 C4 C5 C6 1.1(4)
C8 C4 C5 C6 179.2(3)
C5 C4 C8 C9 178.0(2)
C3 C4 C8 C9 -3.7(4)
C4 C8 C9 O1 0.6(4)
C4 C8 C9 C10 179.9(2)
C2 O1 C9 C8 2.5(4)
C2 O1 C9 C10 -176.9(2)

loop_
_cod_related_entry_id
_cod_related_entry_database
_cod_related_entry_code
1 ChemSpider 107066
